data_1546719
loop_
_publ_author_name
'Rani, C.Vidya'
'Mitu, L.'
'Chakkaravarthi, G.'
'Rajagopal, G.'

_publ_section_title
;
 Bis(4,6-di-tert-butyl-2-{N-[4-(diethylamino)phenyl]carboximidoyl}phenolato)cobalt(II)
;
_journal_coeditor_code RZ4015
_journal_issue 6
_journal_name_full IUCrData
_journal_paper_doi 10.1107/S2414314617007842
_journal_volume 2
_journal_year 2017
_chemical_formula_iupac '[Co (C25 H35 N2 O1)2]'
_chemical_formula_moiety 'C50 H70 Co N4 O2'
_chemical_formula_sum 'C50 H70 Co N4 O2'
_chemical_formula_weight 818.03
_chemical_name_systematic
Bis(4,6-di-<i>tert</i>-butyl-2-{<i>N</i>-[4-(diethylamino)phenyl]carboximidoyl}phenolato)cobalt(II)
_space_group_crystal_system triclinic
_space_group_IT_number 2
_space_group_name_Hall '-P 1'
_space_group_name_H-M_alt 'P -1'
_symmetry_space_group_name_Hall '-P 1'
_symmetry_space_group_name_H-M 'P -1'
_atom_sites_solution_hydrogens geom
_audit_creation_method SHELXL-2016/4
_cell_angle_alpha 109.3480(10)
_cell_angle_beta 96.3500(10)
_cell_angle_gamma 98.881(2)
_cell_formula_units_Z 2
_cell_length_a 11.94600(10)
_cell_length_b 13.2180(2)
_cell_length_c 17.4340(2)
_cell_measurement_reflns_used 8860
_cell_measurement_temperature 295(2)
_cell_measurement_theta_max 22.1
_cell_measurement_theta_min 2.2
_cell_volume 2527.33(6)
_computing_cell_refinement
;
SAINT (Bruker, 2004)
;
_computing_data_collection
;
APEX2 (Bruker, 2004)
;
_computing_data_reduction
;
SAINT (Bruker, 2004)
;
_computing_molecular_graphics
;
PLATON (Spek, 2009)
;
_computing_publication_material
;
SHELXL2016 (Sheldrick, 2015) and PLATON (Spek, 2009)
;
_computing_structure_refinement
;
SHELXL2016 (Sheldrick, 2015)
;
_computing_structure_solution
;
SHELXS97 (Sheldrick, 2008)
;
_diffrn_ambient_temperature 295(2)
_diffrn_measured_fraction_theta_full 0.983
_diffrn_measured_fraction_theta_max 0.983
_diffrn_measurement_device_type 'Bruker Kappa APEXII CCD'
_diffrn_measurement_method '\w and \f scan'
_diffrn_radiation_type MoK\a
_diffrn_radiation_wavelength 0.71073
_diffrn_reflns_av_R_equivalents 0.0447
_diffrn_reflns_limit_h_max 13
_diffrn_reflns_limit_h_min -13
_diffrn_reflns_limit_k_max 15
_diffrn_reflns_limit_k_min -15
_diffrn_reflns_limit_l_max 20
_diffrn_reflns_limit_l_min -20
_diffrn_reflns_number 38553
_diffrn_reflns_theta_full 24.317
_diffrn_reflns_theta_max 24.317
_diffrn_reflns_theta_min 1.971
_exptl_absorpt_coefficient_mu 0.378
_exptl_absorpt_correction_T_max 0.928
_exptl_absorpt_correction_T_min 0.851
_exptl_absorpt_correction_type multi-scan
_exptl_absorpt_process_details
;
(SADABS; Bruker, 2004)
;
_exptl_crystal_colour colourless
_exptl_crystal_density_diffrn 1.075
_exptl_crystal_description block
_exptl_crystal_F_000 882
_exptl_crystal_size_max 0.280
_exptl_crystal_size_mid 0.240
_exptl_crystal_size_min 0.200
_platon_squeeze_details
;
;
_refine_diff_density_max 0.434
_refine_diff_density_min -0.360
_refine_ls_extinction_method none
_refine_ls_goodness_of_fit_ref 1.116
_refine_ls_hydrogen_treatment constr
_refine_ls_matrix_type full
_refine_ls_number_parameters 592
_refine_ls_number_reflns 8091
_refine_ls_number_restraints 105
_refine_ls_restrained_S_all 1.135
_refine_ls_R_factor_all 0.0692
_refine_ls_R_factor_gt 0.0492
_refine_ls_shift/su_max 0.000
_refine_ls_shift/su_mean 0.000
_refine_ls_structure_factor_coef Fsqd
_refine_ls_weighting_details 'w=1/[\s^2^(Fo^2^)+(0.0808P)^2^+0.0839P] where P=(Fo^2^+2Fc^2^)/3'
_refine_ls_weighting_scheme calc
_refine_ls_wR_factor_gt 0.1375
_refine_ls_wR_factor_ref 0.1464
_reflns_number_gt 5894
_reflns_number_total 8091
_reflns_threshold_expression 'I > 2\s(I)'
_cod_data_source_file rz4015sup1.cif
_cod_data_source_block I
_cod_database_code 1546719
_shelx_space_group_comment
;
The symmetry employed for this shelxl refinement is uniquely defined
by the following loop, which should always be used as a source of
symmetry information in preference to the above space-group names.
They are only intended as comments.
;
_shelx_estimated_absorpt_t_min 0.902
_shelx_estimated_absorpt_t_max 0.928

loop_
_space_group_symop_operation_xyz
'x, y, z'
'-x, -y, -z'

loop_
_atom_site_type_symbol
_atom_site_label
_atom_site_fract_x
_atom_site_fract_y
_atom_site_fract_z
_atom_site_U_iso_or_equiv
_atom_site_adp_type
_atom_site_calc_flag
_atom_site_occupancy
_atom_site_disorder_assembly
_atom_site_disorder_group
C C1 0.7275(2) -0.1630(2) 0.29792(15) 0.0416(6) Uani d 1 . .
C C2 0.6716(2) -0.2748(2) 0.25854(16) 0.0491(7) Uani d 1 . .
C C3 0.6434(2) -0.3331(2) 0.30879(18) 0.0555(7) Uani d 1 . .
H H3 0.606782 -0.406170 0.283027 0.067 Uiso calc 1 . .
C C4 0.6648(2) -0.2921(2) 0.39406(18) 0.0521(7) Uani d 1 . .
C C5 0.7202(2) -0.1854(2) 0.43080(17) 0.0487(7) Uani d 1 . .
H H5 0.737078 -0.155396 0.488124 0.058 Uiso calc 1 . .
C C6 0.7527(2) -0.1189(2) 0.38531(15) 0.0409(6) Uani d 1 . .
C C7 0.6438(3) -0.3258(2) 0.16368(18) 0.0656(8) Uani d 1 . .
C C8 0.7551(3) -0.3166(3) 0.1273(2) 0.0901(11) Uani d 1 . .
H H8A 0.737375 -0.351694 0.068397 0.135 Uiso calc 1 . .
H H8B 0.807989 -0.351562 0.149775 0.135 Uiso calc 1 . .
H H8C 0.789287 -0.240734 0.141175 0.135 Uiso calc 1 . .
C C9 0.5597(3) -0.2679(3) 0.1303(2) 0.0868(11) Uani d 1 . .
H H9A 0.489036 -0.277717 0.150877 0.130 Uiso calc 1 . .
H H9B 0.544591 -0.298377 0.071107 0.130 Uiso calc 1 . .
H H9C 0.592624 -0.191108 0.148060 0.130 Uiso calc 1 . .
C C10 0.5880(4) -0.4482(3) 0.1350(2) 0.1087(15) Uani d 1 . .
H H10A 0.516180 -0.456372 0.154379 0.163 Uiso calc 1 . .
H H10B 0.638470 -0.485652 0.157071 0.163 Uiso calc 1 . .
H H10C 0.574698 -0.479019 0.075846 0.163 Uiso calc 1 . .
C C11 0.6289(3) -0.3656(2) 0.44291(19) 0.0719(7) Uani d 1 . .
C C12 0.5005(4) -0.4117(4) 0.4184(3) 0.0872(9) Uani d 0.802(3) A 1
H H12A 0.478052 -0.457883 0.448839 0.131 Uiso calc 0.802(3) A 1
H H12B 0.482410 -0.453715 0.360374 0.131 Uiso calc 0.802(3) A 1
H H12C 0.459748 -0.352622 0.430557 0.131 Uiso calc 0.802(3) A 1
C C13 0.6935(4) -0.4590(3) 0.4250(3) 0.0826(9) Uani d 0.802(3) A 1
H H13A 0.774718 -0.429758 0.440593 0.124 Uiso calc 0.802(3) A 1
H H13B 0.675674 -0.502009 0.367135 0.124 Uiso calc 0.802(3) A 1
H H13C 0.670812 -0.504372 0.456029 0.124 Uiso calc 0.802(3) A 1
C C14 0.6576(4) -0.3049(3) 0.5350(2) 0.0847(9) Uani d 0.802(3) A 1
H H14A 0.630550 -0.352960 0.562969 0.127 Uiso calc 0.802(3) A 1
H H14B 0.621043 -0.242977 0.549303 0.127 Uiso calc 0.802(3) A 1
H H14C 0.739409 -0.280172 0.551407 0.127 Uiso calc 0.802(3) A 1
C C12A 0.5553(16) -0.3073(13) 0.5019(11) 0.0844(11) Uani d 0.198(3) A 2
H H12D 0.478014 -0.321298 0.473154 0.127 Uiso calc 0.198(3) A 2
H H12E 0.586233 -0.229893 0.522812 0.127 Uiso calc 0.198(3) A 2
H H12F 0.555289 -0.333744 0.546920 0.127 Uiso calc 0.198(3) A 2
C C13A 0.7398(10) -0.3798(15) 0.4855(11) 0.0827(11) Uani d 0.198(3) A 2
H H13D 0.798941 -0.316360 0.496154 0.124 Uiso calc 0.198(3) A 2
H H13E 0.762664 -0.443509 0.450615 0.124 Uiso calc 0.198(3) A 2
H H13F 0.728153 -0.388602 0.536722 0.124 Uiso calc 0.198(3) A 2
C C14A 0.5353(15) -0.4650(12) 0.3886(10) 0.0848(13) Uani d 0.198(3) A 2
H H14D 0.570244 -0.518950 0.353217 0.127 Uiso calc 0.198(3) A 2
H H14E 0.481806 -0.442259 0.355656 0.127 Uiso calc 0.198(3) A 2
H H14F 0.495380 -0.495857 0.423132 0.127 Uiso calc 0.198(3) A 2
C C15 0.8064(2) -0.0076(2) 0.43271(15) 0.0423(6) Uani d 1 . .
H H15 0.820529 0.010026 0.489624 0.051 Uiso calc 1 . .
C C16 0.8867(2) 0.1774(2) 0.46795(16) 0.0456(6) Uani d 1 . .
C C17 0.9717(2) 0.1937(2) 0.53267(17) 0.0516(7) Uani d 1 . .
H H17 1.002326 0.134701 0.536498 0.062 Uiso calc 1 . .
C C18 1.0128(2) 0.2958(2) 0.59233(18) 0.0614(8) Uani d 1 . .
H H18 1.070537 0.303851 0.635609 0.074 Uiso calc 1 . .
C C19 0.9708(3) 0.3870(2) 0.5898(2) 0.0684(9) Uani d 1 . .
C C20 0.8859(3) 0.3693(2) 0.5225(2) 0.0848(11) Uani d 1 . .
H H20 0.855582 0.428129 0.517882 0.102 Uiso calc 1 . .
C C21 0.8457(3) 0.2674(2) 0.46256(19) 0.0710(9) Uani d 1 . .
H H21 0.790197 0.259023 0.417872 0.085 Uiso calc 1 . .
C C22 1.0854(4) 0.5023(3) 0.7256(3) 0.1123(13) Uani d 1 . .
H H22A 1.120568 0.579168 0.753573 0.135 Uiso calc 1 . .
H H22B 1.146705 0.462398 0.712887 0.135 Uiso calc 1 . .
C C23 1.0226(5) 0.4633(5) 0.7818(3) 0.146(2) Uani d 1 . .
H H23A 0.956104 0.495667 0.789326 0.220 Uiso calc 1 . .
H H23B 1.071830 0.483679 0.834146 0.220 Uiso calc 1 . .
H H23C 0.998710 0.384988 0.758492 0.220 Uiso calc 1 . .
C C24 0.9676(6) 0.5846(3) 0.6445(3) 0.1307(19) Uani d 1 . .
H H24A 0.952787 0.579007 0.587256 0.157 Uiso calc 1 . .
H H24B 1.025936 0.650219 0.674167 0.157 Uiso calc 1 . .
C C25 0.8610(6) 0.5962(4) 0.6791(4) 0.163(3) Uani d 1 . .
H H25A 0.803323 0.530839 0.651209 0.244 Uiso calc 1 . .
H H25B 0.833988 0.657701 0.671764 0.244 Uiso calc 1 . .
H H25C 0.876278 0.607672 0.736938 0.244 Uiso calc 1 . .
C C26 0.7745(3) 0.1623(2) 0.18080(17) 0.0545(7) Uani d 1 . .
C C27 0.6898(3) 0.1961(2) 0.13590(18) 0.0626(8) Uani d 1 . .
C C28 0.7208(4) 0.2304(3) 0.0733(2) 0.0753(10) Uani d 1 . .
H H28 0.665658 0.253495 0.044726 0.090 Uiso calc 1 . .
C C29 0.8283(3) 0.2333(3) 0.0495(2) 0.0760(10) Uani d 1 . .
C C30 0.9069(3) 0.1995(3) 0.09240(19) 0.0744(9) Uani d 1 . .
H H30 0.979803 0.200811 0.078298 0.089 Uiso calc 1 . .
C C31 0.8839(3) 0.1624(2) 0.15762(17) 0.0588(8) Uani d 1 . .
C C32 0.5673(3) 0.1897(3) 0.1547(2) 0.0740(9) Uani d 1 . .
C C33 0.5136(3) 0.0718(3) 0.1415(2) 0.0919(11) Uani d 1 . .
H H33A 0.558636 0.046452 0.177659 0.138 Uiso calc 1 . .
H H33B 0.511434 0.026557 0.085202 0.138 Uiso calc 1 . .
H H33C 0.436699 0.068086 0.153190 0.138 Uiso calc 1 . .
C C34 0.5693(4) 0.2634(3) 0.2430(3) 0.1117(14) Uani d 1 . .
H H34A 0.614150 0.239439 0.280318 0.168 Uiso calc 1 . .
H H34B 0.492138 0.259608 0.254116 0.168 Uiso calc 1 . .
H H34C 0.602880 0.337488 0.250353 0.168 Uiso calc 1 . .
C C35 0.4890(4) 0.2265(4) 0.0968(3) 0.1154(15) Uani d 1 . .
H H35A 0.413323 0.221969 0.110867 0.173 Uiso calc 1 . .
H H35B 0.484527 0.179699 0.040664 0.173 Uiso calc 1 . .
H H35C 0.520294 0.300729 0.103026 0.173 Uiso calc 1 . .
C C36 0.8494(4) 0.2657(3) -0.0253(2) 0.1072(11) Uani d 1 . .
C C37 0.7516(10) 0.191(2) -0.0954(14) 0.124(2) Uani d 0.452(9) B 1
H H37A 0.759247 0.206911 -0.144653 0.185 Uiso calc 0.452(9) B 1
H H37B 0.678862 0.203175 -0.079981 0.185 Uiso calc 0.452(9) B 1
H H37C 0.755826 0.115710 -0.105485 0.185 Uiso calc 0.452(9) B 1
C C38 0.8413(13) 0.3803(8) -0.0184(10) 0.1228(16) Uani d 0.452(9) B 1
H H38A 0.836302 0.385919 -0.072099 0.184 Uiso calc 0.452(9) B 1
H H38B 0.908460 0.430343 0.017311 0.184 Uiso calc 0.452(9) B 1
H H38C 0.773976 0.397965 0.004055 0.184 Uiso calc 0.452(9) B 1
C C39 0.9580(8) 0.2355(12) -0.0555(7) 0.1231(16) Uani d 0.452(9) B 1
H H39A 0.969990 0.260469 -0.100365 0.185 Uiso calc 0.452(9) B 1
H H39B 0.950375 0.157432 -0.074110 0.185 Uiso calc 0.452(9) B 1
H H39C 1.022413 0.269504 -0.011278 0.185 Uiso calc 0.452(9) B 1
C C37A 0.7884(10) 0.1753(17) -0.1055(12) 0.126(2) Uani d 0.548(9) B 2
H H37D 0.790728 0.202322 -0.150234 0.190 Uiso calc 0.548(9) B 2
H H37E 0.709729 0.152283 -0.101369 0.190 Uiso calc 0.548(9) B 2
H H37F 0.826119 0.114247 -0.115670 0.190 Uiso calc 0.548(9) B 2
C C38A 0.7892(11) 0.3676(8) -0.0172(8) 0.1213(18) Uani d 0.548(9) B 2
H H38D 0.801540 0.393020 -0.061710 0.182 Uiso calc 0.548(9) B 2
H H38E 0.821645 0.425441 0.034500 0.182 Uiso calc 0.548(9) B 2
H H38F 0.708090 0.345483 -0.019407 0.182 Uiso calc 0.548(9) B 2
C C39A 0.9775(8) 0.3155(10) -0.0167(7) 0.1234(15) Uani d 0.548(9) B 2
H H39D 1.021770 0.259587 -0.021934 0.185 Uiso calc 0.548(9) B 2
H H39E 1.003185 0.372552 0.036315 0.185 Uiso calc 0.548(9) B 2
H H39F 0.987462 0.345512 -0.059312 0.185 Uiso calc 0.548(9) B 2
C C40 0.9729(3) 0.1215(2) 0.19182(17) 0.0596(8) Uani d 1 . .
H H40 1.042064 0.129469 0.172599 0.072 Uiso calc 1 . .
C C41 1.0694(2) 0.0376(2) 0.27158(16) 0.0504(7) Uani d 1 . .
C C42 1.0537(2) -0.0517(2) 0.29725(18) 0.0581(7) Uani d 1 . .
H H42 0.979620 -0.083946 0.299053 0.070 Uiso calc 1 . .
C C43 1.1444(2) -0.0933(3) 0.31992(18) 0.0614(8) Uani d 1 . .
H H43 1.130510 -0.153533 0.336436 0.074 Uiso calc 1 . .
C C44 1.2574(2) -0.0476(3) 0.31887(17) 0.0596(8) Uani d 1 . .
C C45 1.2722(3) 0.0442(2) 0.29534(19) 0.0651(8) Uani d 1 . .
H H45 1.346297 0.078122 0.294935 0.078 Uiso calc 1 . .
C C46 1.1813(2) 0.0855(2) 0.27293(18) 0.0605(8) Uani d 1 . .
H H46 1.194956 0.147235 0.258252 0.073 Uiso calc 1 . .
C C47 1.4628(3) -0.0539(3) 0.3249(3) 0.0932(12) Uani d 1 . .
H H47A 1.454860 -0.037022 0.274778 0.112 Uiso calc 1 . .
H H47B 1.504118 -0.113325 0.316198 0.112 Uiso calc 1 . .
C C48 1.5312(3) 0.0439(4) 0.3937(3) 0.139(2) Uani d 1 . .
H H48A 1.487210 0.100432 0.406766 0.209 Uiso calc 1 . .
H H48B 1.600936 0.069923 0.377348 0.209 Uiso calc 1 . .
H H48C 1.549728 0.024581 0.441314 0.209 Uiso calc 1 . .
C C49 1.3332(3) -0.1838(3) 0.3668(2) 0.0879(10) Uani d 1 . .
H H49A 1.272892 -0.178574 0.400026 0.105 Uiso calc 1 . .
H H49B 1.403659 -0.181647 0.401392 0.105 Uiso calc 1 . .
C C50 1.3027(4) -0.2902(3) 0.2973(3) 0.1095(13) Uani d 1 . .
H H50A 1.233502 -0.292744 0.262377 0.164 Uiso calc 1 . .
H H50B 1.290666 -0.348637 0.318528 0.164 Uiso calc 1 . .
H H50C 1.364097 -0.298037 0.266006 0.164 Uiso calc 1 . .
N N1 0.83819(17) 0.07252(16) 0.40685(12) 0.0425(5) Uani d 1 . .
N N2 0.96972(19) 0.07446(18) 0.24633(13) 0.0509(6) Uani d 1 . .
N N3 1.0126(3) 0.4891(2) 0.64881(19) 0.0967(10) Uani d 1 . .
N N4 1.3492(2) -0.0897(2) 0.34047(19) 0.0805(8) Uani d 1 . .
O O1 0.74859(17) 0.13208(15) 0.24188(12) 0.0600(5) Uani d 1 . .
O O2 0.75399(15) -0.10400(14) 0.25273(11) 0.0515(5) Uani d 1 . .
Co CO1 0.82532(3) 0.04522(3) 0.28727(2) 0.04779(16) Uani d 1 . .

loop_
_atom_site_aniso_label
_atom_site_aniso_U_11
_atom_site_aniso_U_22
_atom_site_aniso_U_33
_atom_site_aniso_U_12
_atom_site_aniso_U_13
_atom_site_aniso_U_23
C1 0.0400(14) 0.0473(15) 0.0432(15) 0.0107(12) 0.0066(12) 0.0226(13)
C2 0.0516(16) 0.0493(16) 0.0465(16) 0.0101(13) 0.0042(13) 0.0185(14)
C3 0.0653(18) 0.0441(16) 0.0550(19) 0.0027(13) 0.0051(14) 0.0203(14)
C4 0.0565(17) 0.0516(17) 0.0545(18) 0.0089(13) 0.0108(14) 0.0274(15)
C5 0.0573(17) 0.0499(16) 0.0425(15) 0.0098(13) 0.0081(13) 0.0218(13)
C6 0.0424(14) 0.0446(15) 0.0404(15) 0.0102(11) 0.0058(11) 0.0211(13)
C7 0.089(2) 0.0531(18) 0.0467(18) 0.0040(16) 0.0022(16) 0.0155(15)
C8 0.118(3) 0.091(3) 0.062(2) 0.030(2) 0.034(2) 0.019(2)
C9 0.092(3) 0.101(3) 0.056(2) 0.008(2) -0.0154(18) 0.027(2)
C10 0.168(4) 0.069(2) 0.055(2) -0.019(2) -0.003(2) 0.0048(19)
C11 0.0978(17) 0.0614(16) 0.0729(15) 0.0074(12) 0.0216(14) 0.0469(14)
C12 0.0994(17) 0.083(2) 0.0907(19) 0.0038(14) 0.0222(16) 0.0503(17)
C13 0.110(2) 0.0690(17) 0.0847(19) 0.0148(14) 0.0173(17) 0.0495(15)
C14 0.114(2) 0.0785(19) 0.0745(15) 0.0078(16) 0.0229(15) 0.0478(14)
C12A 0.105(2) 0.080(2) 0.081(2) 0.0084(17) 0.0287(17) 0.0464(19)
C13A 0.110(2) 0.074(2) 0.080(2) 0.0142(17) 0.0164(17) 0.0509(18)
C14A 0.103(2) 0.074(2) 0.087(2) 0.0041(17) 0.0185(19) 0.0468(19)
C15 0.0431(14) 0.0513(16) 0.0349(14) 0.0113(12) 0.0057(11) 0.0178(13)
C16 0.0507(16) 0.0426(15) 0.0435(15) 0.0036(12) 0.0074(13) 0.0179(13)
C17 0.0483(16) 0.0502(17) 0.0545(18) 0.0098(13) 0.0043(14) 0.0179(15)
C18 0.0570(18) 0.065(2) 0.0527(18) 0.0050(15) -0.0037(14) 0.0162(16)
C19 0.086(2) 0.0522(19) 0.059(2) 0.0042(16) 0.0000(18) 0.0173(16)
C20 0.131(3) 0.0429(18) 0.074(2) 0.0189(19) -0.011(2) 0.0210(18)
C21 0.097(2) 0.0518(19) 0.0578(19) 0.0114(17) -0.0149(17) 0.0221(16)
C22 0.118(3) 0.082(3) 0.094(2) 0.016(2) -0.0260(19) -0.009(2)
C23 0.174(5) 0.185(5) 0.077(3) 0.078(4) 0.004(3) 0.030(3)
C24 0.204(6) 0.058(3) 0.098(4) 0.003(3) -0.020(4) 0.012(2)
C25 0.217(7) 0.110(4) 0.158(6) 0.076(4) -0.004(5) 0.035(4)
C26 0.081(2) 0.0424(15) 0.0418(16) 0.0072(14) 0.0040(15) 0.0211(13)
C27 0.093(2) 0.0466(17) 0.0488(17) 0.0129(15) -0.0014(16) 0.0223(15)
C28 0.111(3) 0.061(2) 0.056(2) 0.0119(19) -0.006(2) 0.0320(17)
C29 0.108(3) 0.073(2) 0.0515(19) 0.005(2) 0.0001(19) 0.0381(18)
C30 0.088(2) 0.084(2) 0.060(2) 0.0049(19) 0.0132(18) 0.0426(19)
C31 0.075(2) 0.0591(18) 0.0475(17) 0.0064(15) 0.0057(15) 0.0300(15)
C32 0.090(3) 0.068(2) 0.075(2) 0.0286(18) 0.0062(19) 0.0353(19)
C33 0.091(3) 0.093(3) 0.099(3) 0.010(2) 0.011(2) 0.048(2)
C34 0.133(4) 0.106(3) 0.103(3) 0.059(3) 0.025(3) 0.029(3)
C35 0.112(3) 0.127(4) 0.133(4) 0.040(3) -0.003(3) 0.081(3)
C36 0.162(3) 0.114(2) 0.0623(18) 0.015(2) 0.019(2) 0.0590(18)
C37 0.178(4) 0.143(5) 0.050(5) 0.035(6) 0.019(6) 0.035(3)
C38 0.172(4) 0.124(3) 0.109(3) 0.014(3) 0.042(3) 0.090(3)
C39 0.170(3) 0.132(3) 0.104(4) 0.017(3) 0.046(3) 0.089(3)
C37A 0.184(5) 0.145(5) 0.054(4) 0.038(6) 0.025(6) 0.037(2)
C38A 0.171(4) 0.122(3) 0.109(3) 0.014(3) 0.041(4) 0.091(3)
C39A 0.170(3) 0.129(3) 0.107(3) 0.015(3) 0.043(3) 0.089(3)
C40 0.0631(19) 0.0670(19) 0.0467(17) 0.0008(15) 0.0099(14) 0.0230(16)
C41 0.0524(17) 0.0573(17) 0.0428(15) 0.0101(14) 0.0112(13) 0.0192(14)
C42 0.0491(17) 0.076(2) 0.0617(19) 0.0145(15) 0.0160(14) 0.0374(17)
C43 0.0580(19) 0.078(2) 0.0628(19) 0.0206(16) 0.0171(15) 0.0385(17)
C44 0.0548(19) 0.078(2) 0.0507(18) 0.0221(16) 0.0126(14) 0.0236(16)
C45 0.0477(17) 0.071(2) 0.072(2) 0.0048(15) 0.0116(15) 0.0218(18)
C46 0.0601(19) 0.0571(18) 0.064(2) 0.0071(15) 0.0168(15) 0.0215(16)
C47 0.0572(18) 0.106(3) 0.118(3) 0.030(2) 0.022(2) 0.033(3)
C48 0.072(3) 0.125(4) 0.185(5) 0.026(3) -0.010(3) 0.016(4)
C49 0.076(2) 0.120(3) 0.088(2) 0.043(2) 0.014(2) 0.0536(19)
C50 0.109(3) 0.103(3) 0.127(3) 0.033(3) 0.019(3) 0.050(2)
N1 0.0425(12) 0.0460(12) 0.0436(12) 0.0081(10) 0.0058(10) 0.0227(11)
N2 0.0563(14) 0.0540(14) 0.0453(13) 0.0077(11) 0.0082(11) 0.0232(12)
N3 0.127(3) 0.0534(17) 0.0806(19) 0.0029(17) -0.0119(16) 0.0025(16)
N4 0.0546(14) 0.095(2) 0.098(2) 0.0249(14) 0.0105(14) 0.0391(18)
O1 0.0760(13) 0.0679(13) 0.0530(12) 0.0266(10) 0.0176(10) 0.0362(10)
O2 0.0610(11) 0.0532(11) 0.0426(10) 0.0054(9) 0.0069(9) 0.0236(9)
CO1 0.0559(3) 0.0516(3) 0.0434(2) 0.01044(17) 0.00958(17) 0.02650(19)

loop_
_atom_type_symbol
_atom_type_description
_atom_type_scat_dispersion_real
_atom_type_scat_dispersion_imag
_atom_type_scat_source
C C 0.0033 0.0016 'International Tables Vol C Tables 4.2.6.8 and 6.1.1.4'
H H 0.0000 0.0000 'International Tables Vol C Tables 4.2.6.8 and 6.1.1.4'
N N 0.0061 0.0033 'International Tables Vol C Tables 4.2.6.8 and 6.1.1.4'
O O 0.0106 0.0060 'International Tables Vol C Tables 4.2.6.8 and 6.1.1.4'
Co Co 0.3494 0.9721 'International Tables Vol C Tables 4.2.6.8 and 6.1.1.4'

loop_
_geom_angle_atom_site_label_1
_geom_angle_atom_site_label_2
_geom_angle_atom_site_label_3
_geom_angle
O2 C1 C6 122.0(2)
O2 C1 C2 119.3(2)
C6 C1 C2 118.6(2)
C3 C2 C1 117.2(2)
C3 C2 C7 122.7(2)
C1 C2 C7 120.1(2)
C2 C3 C4 125.6(3)
C2 C3 H3 117.2
C4 C3 H3 117.2
C5 C4 C3 116.5(2)
C5 C4 C11 123.0(3)
C3 C4 C11 120.5(3)
C4 C5 C6 122.5(2)
C4 C5 H5 118.8
C6 C5 H5 118.8
C5 C6 C1 119.6(2)
C5 C6 C15 115.9(2)
C1 C6 C15 124.4(2)
C9 C7 C2 109.8(2)
C9 C7 C10 108.2(3)
C2 C7 C10 110.9(2)
C9 C7 C8 110.2(3)
C2 C7 C8 110.1(3)
C10 C7 C8 107.6(3)
C7 C8 H8A 109.5
C7 C8 H8B 109.5
H8A C8 H8B 109.5
C7 C8 H8C 109.5
H8A C8 H8C 109.5
H8B C8 H8C 109.5
C7 C9 H9A 109.5
C7 C9 H9B 109.5
H9A C9 H9B 109.5
C7 C9 H9C 109.5
H9A C9 H9C 109.5
H9B C9 H9C 109.5
C7 C10 H10A 109.5
C7 C10 H10B 109.5
H10A C10 H10B 109.5
C7 C10 H10C 109.5
H10A C10 H10C 109.5
H10B C10 H10C 109.5
C14 C11 C12 109.2(3)
C13A C11 C12A 113.9(11)
C14 C11 C13 106.2(3)
C12 C11 C13 109.5(3)
C14 C11 C4 112.3(3)
C13A C11 C4 105.9(6)
C12 C11 C4 109.5(3)
C12A C11 C4 106.7(7)
C13 C11 C4 110.0(3)
C13A C11 C14A 121.2(10)
C12A C11 C14A 98.0(11)
C4 C11 C14A 110.4(7)
C11 C12 H12A 109.5
C11 C12 H12B 109.5
H12A C12 H12B 109.5
C11 C12 H12C 109.5
H12A C12 H12C 109.5
H12B C12 H12C 109.5
C11 C13 H13A 109.5
C11 C13 H13B 109.5
H13A C13 H13B 109.5
C11 C13 H13C 109.5
H13A C13 H13C 109.5
H13B C13 H13C 109.5
C11 C14 H14A 109.5
C11 C14 H14B 109.5
H14A C14 H14B 109.5
C11 C14 H14C 109.5
H14A C14 H14C 109.5
H14B C14 H14C 109.5
C11 C12A H12D 109.5
C11 C12A H12E 109.5
H12D C12A H12E 109.5
C11 C12A H12F 109.5
H12D C12A H12F 109.5
H12E C12A H12F 109.5
C11 C13A H13D 109.5
C11 C13A H13E 109.5
H13D C13A H13E 109.5
C11 C13A H13F 109.5
H13D C13A H13F 109.5
H13E C13A H13F 109.5
C11 C14A H14D 109.5
C11 C14A H14E 109.5
H14D C14A H14E 109.5
C11 C14A H14F 109.5
H14D C14A H14F 109.5
H14E C14A H14F 109.5
N1 C15 C6 128.7(2)
N1 C15 H15 115.7
C6 C15 H15 115.7
C17 C16 C21 117.9(3)
C17 C16 N1 123.2(2)
C21 C16 N1 118.9(2)
C16 C17 C18 121.3(3)
C16 C17 H17 119.3
C18 C17 H17 119.3
C17 C18 C19 122.0(3)
C17 C18 H18 119.0
C19 C18 H18 119.0
N3 C19 C18 122.1(3)
N3 C19 C20 122.0(3)
C18 C19 C20 115.9(3)
C21 C20 C19 122.0(3)
C21 C20 H20 119.0
C19 C20 H20 119.0
C20 C21 C16 120.8(3)
C20 C21 H21 119.6
C16 C21 H21 119.6
N3 C22 C23 113.3(4)
N3 C22 H22A 108.9
C23 C22 H22A 108.9
N3 C22 H22B 108.9
C23 C22 H22B 108.9
H22A C22 H22B 107.7
C22 C23 H23A 109.5
C22 C23 H23B 109.5
H23A C23 H23B 109.5
C22 C23 H23C 109.5
H23A C23 H23C 109.5
H23B C23 H23C 109.5
N3 C24 C25 113.7(4)
N3 C24 H24A 108.8
C25 C24 H24A 108.8
N3 C24 H24B 108.8
C25 C24 H24B 108.8
H24A C24 H24B 107.7
C24 C25 H25A 109.5
C24 C25 H25B 109.5
H25A C25 H25B 109.5
C24 C25 H25C 109.5
H25A C25 H25C 109.5
H25B C25 H25C 109.5
O1 C26 C31 122.1(3)
O1 C26 C27 119.2(3)
C31 C26 C27 118.8(3)
C28 C27 C26 117.8(3)
C28 C27 C32 121.4(3)
C26 C27 C32 120.7(3)
C27 C28 C29 125.1(3)
C27 C28 H28 117.5
C29 C28 H28 117.5
C30 C29 C28 116.1(3)
C30 C29 C36 123.9(4)
C28 C29 C36 119.9(3)
C29 C30 C31 123.4(3)
C29 C30 H30 118.3
C31 C30 H30 118.3
C26 C31 C30 118.9(3)
C26 C31 C40 124.8(2)
C30 C31 C40 116.3(3)
C34 C32 C33 110.3(3)
C34 C32 C27 109.9(3)
C33 C32 C27 109.7(3)
C34 C32 C35 108.0(3)
C33 C32 C35 106.8(3)
C27 C32 C35 112.0(3)
C32 C33 H33A 109.5
C32 C33 H33B 109.5
H33A C33 H33B 109.5
C32 C33 H33C 109.5
H33A C33 H33C 109.5
H33B C33 H33C 109.5
C32 C34 H34A 109.5
C32 C34 H34B 109.5
H34A C34 H34B 109.5
C32 C34 H34C 109.5
H34A C34 H34C 109.5
H34B C34 H34C 109.5
C32 C35 H35A 109.5
C32 C35 H35B 109.5
H35A C35 H35B 109.5
C32 C35 H35C 109.5
H35A C35 H35C 109.5
H35B C35 H35C 109.5
C38 C36 C39 111.9(7)
C38 C36 C29 116.8(6)
C39 C36 C29 112.2(5)
C37A C36 C29 111.0(12)
C38 C36 C37 105.6(14)
C39 C36 C37 104.3(6)
C29 C36 C37 104.8(14)
C37A C36 C39A 119.1(8)
C29 C36 C39A 110.5(4)
C37A C36 C38A 106.4(10)
C29 C36 C38A 105.7(5)
C39A C36 C38A 102.9(6)
C36 C37 H37A 109.5
C36 C37 H37B 109.5
H37A C37 H37B 109.5
C36 C37 H37C 109.5
H37A C37 H37C 109.5
H37B C37 H37C 109.5
C36 C38 H38A 109.5
C36 C38 H38B 109.5
H38A C38 H38B 109.5
C36 C38 H38C 109.5
H38A C38 H38C 109.5
H38B C38 H38C 109.5
C36 C39 H39A 109.5
C36 C39 H39B 109.5
H39A C39 H39B 109.5
C36 C39 H39C 109.5
H39A C39 H39C 109.5
H39B C39 H39C 109.5
C36 C37A H37D 109.5
C36 C37A H37E 109.5
H37D C37A H37E 109.5
C36 C37A H37F 109.5
H37D C37A H37F 109.5
H37E C37A H37F 109.5
C36 C38A H38D 109.5
C36 C38A H38E 109.5
H38D C38A H38E 109.5
C36 C38A H38F 109.5
H38D C38A H38F 109.5
H38E C38A H38F 109.5
C36 C39A H39D 109.5
C36 C39A H39E 109.5
H39D C39A H39E 109.5
C36 C39A H39F 109.5
H39D C39A H39F 109.5
H39E C39A H39F 109.5
N2 C40 C31 128.3(3)
N2 C40 H40 115.8
C31 C40 H40 115.8
C46 C41 C42 117.2(3)
C46 C41 N2 124.4(2)
C42 C41 N2 118.4(2)
C43 C42 C41 121.7(3)
C43 C42 H42 119.2
C41 C42 H42 119.2
C42 C43 C44 121.5(3)
C42 C43 H43 119.2
C44 C43 H43 119.2
N4 C44 C43 122.1(3)
N4 C44 C45 121.7(3)
C43 C44 C45 116.2(3)
C46 C45 C44 121.9(3)
C46 C45 H45 119.0
C44 C45 H45 119.0
C45 C46 C41 121.4(3)
C45 C46 H46 119.3
C41 C46 H46 119.3
N4 C47 C48 112.9(3)
N4 C47 H47A 109.0
C48 C47 H47A 109.0
N4 C47 H47B 109.0
C48 C47 H47B 109.0
H47A C47 H47B 107.8
C47 C48 H48A 109.5
C47 C48 H48B 109.5
H48A C48 H48B 109.5
C47 C48 H48C 109.5
H48A C48 H48C 109.5
H48B C48 H48C 109.5
N4 C49 C50 113.5(3)
N4 C49 H49A 108.9
C50 C49 H49A 108.9
N4 C49 H49B 108.9
C50 C49 H49B 108.9
H49A C49 H49B 107.7
C49 C50 H50A 109.5
C49 C50 H50B 109.5
H50A C50 H50B 109.5
C49 C50 H50C 109.5
H50A C50 H50C 109.5
H50B C50 H50C 109.5
C15 N1 C16 117.2(2)
C15 N1 CO1 120.36(17)
C16 N1 CO1 122.34(15)
C40 N2 C41 119.3(2)
C40 N2 CO1 119.7(2)
C41 N2 CO1 120.85(16)
C19 N3 C22 120.7(3)
C19 N3 C24 121.2(3)
C22 N3 C24 117.1(3)
C44 N4 C47 121.0(3)
C44 N4 C49 121.4(3)
C47 N4 C49 116.9(3)
C26 O1 CO1 126.01(19)
C1 O2 CO1 128.76(16)
O1 CO1 O2 116.00(8)
O1 CO1 N2 95.76(8)
O2 CO1 N2 114.94(8)
O1 CO1 N1 119.33(8)
O2 CO1 N1 95.57(8)
N2 CO1 N1 116.77(9)

loop_
_geom_bond_atom_site_label_1
_geom_bond_atom_site_label_2
_geom_bond_distance
C1 O2 1.309(3)
C1 C6 1.417(3)
C1 C2 1.422(3)
C2 C3 1.381(4)
C2 C7 1.540(4)
C3 C4 1.381(4)
C3 H3 0.9300
C4 C5 1.362(4)
C4 C11 1.534(4)
C5 C6 1.406(3)
C5 H5 0.9300
C6 C15 1.430(3)
C7 C9 1.529(4)
C7 C10 1.540(4)
C7 C8 1.540(5)
C8 H8A 0.9600
C8 H8B 0.9600
C8 H8C 0.9600
C9 H9A 0.9600
C9 H9B 0.9600
C9 H9C 0.9600
C10 H10A 0.9600
C10 H10B 0.9600
C10 H10C 0.9600
C11 C14 1.510(4)
C11 C13A 1.515(8)
C11 C12 1.517(4)
C11 C12A 1.518(8)
C11 C13 1.521(4)
C11 C14A 1.536(8)
C12 H12A 0.9600
C12 H12B 0.9600
C12 H12C 0.9600
C13 H13A 0.9600
C13 H13B 0.9600
C13 H13C 0.9600
C14 H14A 0.9600
C14 H14B 0.9600
C14 H14C 0.9600
C12A H12D 0.9600
C12A H12E 0.9600
C12A H12F 0.9600
C13A H13D 0.9600
C13A H13E 0.9600
C13A H13F 0.9600
C14A H14D 0.9600
C14A H14E 0.9600
C14A H14F 0.9600
C15 N1 1.303(3)
C15 H15 0.9300
C16 C17 1.367(4)
C16 C21 1.381(4)
C16 N1 1.425(3)
C17 C18 1.377(4)
C17 H17 0.9300
C18 C19 1.387(4)
C18 H18 0.9300
C19 N3 1.374(4)
C19 C20 1.394(4)
C20 C21 1.375(4)
C20 H20 0.9300
C21 H21 0.9300
C22 N3 1.457(5)
C22 C23 1.472(7)
C22 H22A 0.9700
C22 H22B 0.9700
C23 H23A 0.9600
C23 H23B 0.9600
C23 H23C 0.9600
C24 N3 1.467(5)
C24 C25 1.476(7)
C24 H24A 0.9700
C24 H24B 0.9700
C25 H25A 0.9600
C25 H25B 0.9600
C25 H25C 0.9600
C26 O1 1.306(3)
C26 C31 1.409(4)
C26 C27 1.426(4)
C27 C28 1.379(4)
C27 C32 1.530(5)
C28 C29 1.391(5)
C28 H28 0.9300
C29 C30 1.355(4)
C29 C36 1.535(5)
C30 C31 1.417(4)
C30 H30 0.9300
C31 C40 1.424(4)
C32 C34 1.520(5)
C32 C33 1.522(4)
C32 C35 1.545(5)
C33 H33A 0.9600
C33 H33B 0.9600
C33 H33C 0.9600
C34 H34A 0.9600
C34 H34B 0.9600
C34 H34C 0.9600
C35 H35A 0.9600
C35 H35B 0.9600
C35 H35C 0.9600
C36 C38 1.498(7)
C36 C39 1.514(6)
C36 C37A 1.522(12)
C36 C37 1.538(8)
C36 C39A 1.540(10)
C36 C38A 1.595(11)
C37 H37A 0.9600
C37 H37B 0.9600
C37 H37C 0.9600
C38 H38A 0.9600
C38 H38B 0.9600
C38 H38C 0.9600
C39 H39A 0.9600
C39 H39B 0.9600
C39 H39C 0.9600
C37A H37D 0.9600
C37A H37E 0.9600
C37A H37F 0.9600
C38A H38D 0.9600
C38A H38E 0.9600
C38A H38F 0.9600
C39A H39D 0.9600
C39A H39E 0.9600
C39A H39F 0.9600
C40 N2 1.297(3)
C40 H40 0.9300
C41 C46 1.383(4)
C41 C42 1.388(4)
C41 N2 1.434(3)
C42 C43 1.366(4)
C42 H42 0.9300
C43 C44 1.396(4)
C43 H43 0.9300
C44 N4 1.374(4)
C44 C45 1.397(4)
C45 C46 1.364(4)
C45 H45 0.9300
C46 H46 0.9300
C47 N4 1.452(4)
C47 C48 1.485(5)
C47 H47A 0.9700
C47 H47B 0.9700
C48 H48A 0.9600
C48 H48B 0.9600
C48 H48C 0.9600
C49 N4 1.456(4)
C49 C50 1.480(5)
C49 H49A 0.9700
C49 H49B 0.9700
C50 H50A 0.9600
C50 H50B 0.9600
C50 H50C 0.9600
N1 CO1 1.978(2)
N2 CO1 1.971(2)
O1 CO1 1.8844(18)
O2 CO1 1.8867(17)

loop_
_geom_hbond_atom_site_label_D
_geom_hbond_atom_site_label_H
_geom_hbond_atom_site_label_A
_geom_hbond_distance_DH
_geom_hbond_distance_HA
_geom_hbond_distance_DA
_geom_hbond_angle_DHA
_geom_hbond_publ_flag
C8 H8C O2 0.96 2.31 2.936(4) 123 y
C9 H9C O2 0.96 2.35 2.987(4) 123 y
C33 H33A O1 0.96 2.34 2.980(4) 123 y
C34 H34A O1 0.96 2.31 2.955(4) 124 y

loop_
_geom_torsion_atom_site_label_1
_geom_torsion_atom_site_label_2
_geom_torsion_atom_site_label_3
_geom_torsion_atom_site_label_4
_geom_torsion
O2 C1 C2 C3 -178.8(2)
C6 C1 C2 C3 1.1(4)
O2 C1 C2 C7 0.7(4)
C6 C1 C2 C7 -179.4(2)
C1 C2 C3 C4 0.0(4)
C7 C2 C3 C4 -179.4(3)
C2 C3 C4 C5 -1.1(4)
C2 C3 C4 C11 179.9(3)
C3 C4 C5 C6 1.0(4)
C11 C4 C5 C6 180.0(3)
C4 C5 C6 C1 0.2(4)
C4 C5 C6 C15 177.8(2)
O2 C1 C6 C5 178.7(2)
C2 C1 C6 C5 -1.2(3)
O2 C1 C6 C15 1.2(4)
C2 C1 C6 C15 -178.7(2)
C3 C2 C7 C9 116.6(3)
C1 C2 C7 C9 -62.8(3)
C3 C2 C7 C10 -2.9(4)
C1 C2 C7 C10 177.7(3)
C3 C2 C7 C8 -121.9(3)
C1 C2 C7 C8 58.7(3)
C5 C4 C11 C14 2.3(4)
C3 C4 C11 C14 -178.8(3)
C5 C4 C11 C13A -66.3(9)
C3 C4 C11 C13A 112.7(8)
C5 C4 C11 C12 123.7(3)
C3 C4 C11 C12 -57.3(4)
C5 C4 C11 C12A 55.4(9)
C3 C4 C11 C12A -125.6(9)
C5 C4 C11 C13 -115.8(3)
C3 C4 C11 C13 63.1(4)
C5 C4 C11 C14A 160.8(10)
C3 C4 C11 C14A -20.2(10)
C5 C6 C15 N1 -175.3(2)
C1 C6 C15 N1 2.2(4)
C21 C16 C17 C18 2.1(4)
N1 C16 C17 C18 -177.2(2)
C16 C17 C18 C19 -0.2(5)
C17 C18 C19 N3 -179.3(3)
C17 C18 C19 C20 -1.1(5)
N3 C19 C20 C21 178.7(4)
C18 C19 C20 C21 0.5(5)
C19 C20 C21 C16 1.4(6)
C17 C16 C21 C20 -2.7(5)
N1 C16 C21 C20 176.7(3)
O1 C26 C27 C28 178.2(3)
C31 C26 C27 C28 -1.9(4)
O1 C26 C27 C32 -4.3(4)
C31 C26 C27 C32 175.7(3)
C26 C27 C28 C29 1.0(5)
C32 C27 C28 C29 -176.5(3)
C27 C28 C29 C30 -0.2(5)
C27 C28 C29 C36 175.8(3)
C28 C29 C30 C31 0.4(5)
C36 C29 C30 C31 -175.4(3)
O1 C26 C31 C30 -178.0(3)
C27 C26 C31 C30 2.1(4)
O1 C26 C31 C40 5.9(4)
C27 C26 C31 C40 -174.0(3)
C29 C30 C31 C26 -1.4(5)
C29 C30 C31 C40 175.1(3)
C28 C27 C32 C34 -120.6(3)
C26 C27 C32 C34 62.0(4)
C28 C27 C32 C33 117.9(3)
C26 C27 C32 C33 -59.5(4)
C28 C27 C32 C35 -0.5(4)
C26 C27 C32 C35 -178.0(3)
C30 C29 C36 C38 -120.1(8)
C28 C29 C36 C38 64.3(9)
C30 C29 C36 C39 10.9(8)
C28 C29 C36 C39 -164.7(7)
C30 C29 C36 C37A 103.3(7)
C28 C29 C36 C37A -72.3(8)
C30 C29 C36 C37 123.5(8)
C28 C29 C36 C37 -52.2(9)
C30 C29 C36 C39A -31.2(7)
C28 C29 C36 C39A 153.2(6)
C30 C29 C36 C38A -141.8(6)
C28 C29 C36 C38A 42.6(6)
C26 C31 C40 N2 2.7(5)
C30 C31 C40 N2 -173.5(3)
C46 C41 C42 C43 -2.5(4)
N2 C41 C42 C43 178.1(3)
C41 C42 C43 C44 0.4(5)
C42 C43 C44 N4 -179.1(3)
C42 C43 C44 C45 1.5(4)
N4 C44 C45 C46 179.2(3)
C43 C44 C45 C46 -1.4(4)
C44 C45 C46 C41 -0.7(5)
C42 C41 C46 C45 2.6(4)
N2 C41 C46 C45 -178.0(3)
C6 C15 N1 C16 177.9(2)
C6 C15 N1 CO1 -4.9(3)
C17 C16 N1 C15 48.4(3)
C21 C16 N1 C15 -130.9(3)
C17 C16 N1 CO1 -128.7(2)
C21 C16 N1 CO1 52.0(3)
C31 C40 N2 C41 179.0(3)
C31 C40 N2 CO1 3.4(4)
C46 C41 N2 C40 29.8(4)
C42 C41 N2 C40 -150.9(3)
C46 C41 N2 CO1 -154.7(2)
C42 C41 N2 CO1 24.7(3)
C18 C19 N3 C22 -13.0(6)
C20 C19 N3 C22 168.9(4)
C18 C19 N3 C24 179.4(4)
C20 C19 N3 C24 1.3(6)
C23 C22 N3 C19 -71.5(5)
C23 C22 N3 C24 96.5(5)
C25 C24 N3 C19 83.3(5)
C25 C24 N3 C22 -84.7(5)
C43 C44 N4 C47 168.8(3)
C45 C44 N4 C47 -11.8(5)
C43 C44 N4 C49 -0.8(5)
C45 C44 N4 C49 178.5(3)
C48 C47 N4 C44 88.3(4)
C48 C47 N4 C49 -101.6(4)
C50 C49 N4 C44 83.7(4)
C50 C49 N4 C47 -86.4(4)
C31 C26 O1 CO1 -20.2(4)
C27 C26 O1 CO1 159.71(19)
C6 C1 O2 CO1 -1.0(3)
C2 C1 O2 CO1 178.88(16)
C26 O1 CO1 O2 -100.4(2)
C26 O1 CO1 N2 21.0(2)
C26 O1 CO1 N1 146.1(2)
C1 O2 CO1 O1 -127.7(2)
C1 O2 CO1 N2 121.8(2)
C1 O2 CO1 N1 -1.2(2)

loop_
_platon_squeeze_void_nr
_platon_squeeze_void_average_x
_platon_squeeze_void_average_y
_platon_squeeze_void_average_z
_platon_squeeze_void_volume
_platon_squeeze_void_count_electrons
_platon_squeeze_void_content
1 0.000 0.000 0.000 276 2 ' '

_cod_database_fobs_code 1546719
